data_1574117
loop_
_publ_author_name
'Zhang, Hong-Jin'
'Chen, Zong-Ren'
'Xu, Ji-Tong'
'Ye, Jia-Wen'
'Chen, Ling'
'Chen, Xiao-Ming'

_publ_section_title
;
 CO2-enhanced TADF of an ultra-stable Cu(i) cluster via guest--host \p--\p
 interaction
;
_journal_issue 16
_journal_name_full 'Chemical Science'
_journal_page_first 6872
_journal_page_last 6878
_journal_paper_doi 10.1039/D4SC07949C
_journal_volume 16
_journal_year 2025
_chemical_formula_moiety 'C36 H28 Cu I O P2'
_chemical_formula_sum 'C36 H28 Cu I O P2'
_chemical_formula_weight 728.96
_space_group_crystal_system monoclinic
_space_group_IT_number 14
_space_group_name_Hall '-P 2ybc'
_space_group_name_H-M_alt 'P 1 21/c 1'
_atom_sites_solution_hydrogens geom
_atom_sites_solution_primary dual
_audit_creation_date 2024-07-10
_audit_creation_method
;
Olex2 1.5
(compiled 2023.03.06 svn.rbb2c1857 for OlexSys, GUI svn.r6748)
;
_audit_update_record
;
2024-10-24 deposited with the CCDC.	2025-03-10 downloaded from the CCDC.
;
_cell_angle_alpha 90
_cell_angle_beta 117.5650(10)
_cell_angle_gamma 90
_cell_formula_units_Z 4
_cell_length_a 13.58860(10)
_cell_length_b 18.8697(2)
_cell_length_c 14.6510(2)
_cell_measurement_reflns_used 25338
_cell_measurement_temperature 291.6(3)
_cell_measurement_theta_max 77.4280
_cell_measurement_theta_min 3.6590
_cell_volume 3330.27(7)
_computing_cell_refinement 'CrysAlisPro 1.171.42.94a (Rigaku OD, 2023)'
_computing_data_collection 'CrysAlisPro 1.171.42.94a (Rigaku OD, 2023)'
_computing_data_reduction 'CrysAlisPro 1.171.42.94a (Rigaku OD, 2023)'
_computing_molecular_graphics 'Olex2 1.5 (Dolomanov et al., 2009)'
_computing_publication_material 'Olex2 1.5 (Dolomanov et al., 2009)'
_computing_structure_refinement 'SHELXL 2018/3 (Sheldrick, 2015)'
_computing_structure_solution 'SHELXT 2018/2 (Sheldrick, 2018)'
_diffrn_ambient_environment air
_diffrn_ambient_temperature 291.6(3)
_diffrn_detector 'Hybrid Pixel Array Detector'
_diffrn_detector_area_resol_mean 10.0000
_diffrn_detector_type HyPix
_diffrn_measured_fraction_theta_full 1.000
_diffrn_measured_fraction_theta_max 1.000
_diffrn_measurement_details
;
List of Runs (angles in degrees, time in seconds):

  # Type    Start    End  Width  t~exp~   \w     \q     \k     \f   Frames
#--------------------------------------------------------------------------
  1  \w   -115.00 -27.00   0.50    0.71    --  -48.55 -77.00 146.00  176
  2  \w    -68.00  11.00   0.50    0.71    --  -48.55  77.00 -88.00  158
  3  \w     49.00  74.00   0.50    0.71    --   48.55  77.00 -88.00   50
  4  \w    -16.00  55.00   0.50    0.71    --   48.55 -77.00 146.00  142
  5  \w   -163.00 -80.00   0.50    2.83    --  -91.75 -77.00 146.00  166
  6  \w    -86.00 -61.00   0.50    2.83    --  -91.75  77.00 -88.00   50
  7  \w     39.00  65.00   0.50    2.83    --  108.82 -77.00 146.00   52
  8  \w     87.00 163.00   0.50    2.83    --  108.82  77.00 -88.00  152
  9  \w    -73.00 -43.00   0.50    0.71    --  -48.55 -57.00 -60.00   60
 10  \w    -25.00  19.00   0.50    0.71    --  -48.55  19.00-180.00   88
 11  \w    -26.00  26.00   0.50    0.71    --  -48.55  19.00 -90.00  104
 12  \w     15.00  40.00   0.50    0.71    --   48.55 -38.00  60.00   50
 13  \w     -9.00  16.00   0.50    0.71    --   48.55 -38.00 -90.00   50
 14  \w     36.00  93.00   0.50    0.71    --   48.55-125.00 120.00  114
 15  \w    -65.00 -28.00   0.50    2.83    --  -91.75  57.00  90.00   74
 16  \w   -158.00 -90.00   0.50    2.83    --  -91.75 -99.00-150.00  136
 17  \w   -143.00 -86.00   0.50    2.83    --  -91.75 -99.00-120.00  114
 18  \w    -66.00 -28.00   0.50    2.83    --  -91.75  57.00 -30.00   76
 19  \w    -62.00 -36.00   0.50    2.83    --  -91.75 125.00   0.00   52
 20  \w    -66.00 -22.00   0.50    2.83    --  -91.75  57.00 120.00   88
 21  \w   -163.00 -77.00   0.50    2.83    --  -91.75 -57.00-180.00  172
 22  \w   -162.00 -96.00   0.50    2.83    --  -91.75 -99.00  90.00  132
 23  \w   -161.00 -94.00   0.50    2.83    --  -91.75 -99.00 120.00  134
 24  \w     77.00 112.00   0.50    2.83    --  108.82-125.00-180.00   70
 25  \w     41.00  72.00   0.50    2.83    --  108.82-125.00  30.00   62
 26  \w    108.00 173.00   0.50    2.83    --  108.82  38.00-120.00  130
 27  \w     67.00 112.00   0.50    2.83    --  108.82-125.00-120.00   90
 28  \w    127.00 178.00   0.50    2.83    --  108.82 125.00   0.00  102
 29  \w     98.00 124.00   0.50    2.83    --  108.82 125.00   0.00   52
 30  \w     95.00 178.00   0.50    2.83    --  108.82 125.00 150.00  166
 31  \w     83.00 112.00   0.50    2.83    --  108.82-125.00 120.00   58
 32  \w     54.00  80.00   0.50    2.83    --  108.82-125.00 120.00   52
 33  \w     40.00  90.00   0.50    2.83    --  108.82-125.00-150.00  100
 34  \w     44.00 104.00   0.50    2.83    --  108.82 -99.00 -90.00  120
 35  \w     39.00  64.00   0.50    2.83    --  108.82 -99.00 -30.00   50
 36  \w     77.00 112.00   0.50    2.83    --  108.82-125.00  30.00   70
 37  \w     42.00  71.00   0.50    2.83    --  108.82 -99.00  30.00   58
 38  \w     73.00 112.00   0.50    2.83    --  108.82-125.00   0.00   78
 39  \w     40.00 102.00   0.50    2.83    --  108.82 -99.00 120.00  124
 40  \w     80.00 112.00   0.50    2.83    --  108.82-125.00  90.00   64
 41  \w     83.00 108.00   0.50    2.83    --  108.82-113.00-128.93   50
 42  \w     41.00  66.00   0.50    2.83    --  108.82 -57.00  90.00   50
 43  \w     37.00  62.00   0.50    2.83    --  108.82 -57.00 -30.00   50
 44  \w     38.00  63.00   0.50    2.83    --  108.82 -57.00 -60.00   50
;
_diffrn_measurement_device 'four-circle diffractometer'
_diffrn_measurement_device_type 'XtaLAB Synergy, Dualflex, HyPix'
_diffrn_measurement_method '\w scans'
_diffrn_orient_matrix_type 'CrysAlisPro convention (1999,Acta A55,543-557)'
_diffrn_orient_matrix_UB_11 -0.0612296000
_diffrn_orient_matrix_UB_12 -0.0597983000
_diffrn_orient_matrix_UB_13 0.0246126000
_diffrn_orient_matrix_UB_21 -0.0334488000
_diffrn_orient_matrix_UB_22 -0.0332645000
_diffrn_orient_matrix_UB_23 -0.1063836000
_diffrn_orient_matrix_UB_31 0.1071730000
_diffrn_orient_matrix_UB_32 -0.0445204000
_diffrn_orient_matrix_UB_33 0.0463746000
_diffrn_radiation_monochromator mirror
_diffrn_radiation_probe x-ray
_diffrn_radiation_type 'Cu K\a'
_diffrn_radiation_wavelength 1.54184
_diffrn_reflns_av_R_equivalents 0.0469
_diffrn_reflns_av_unetI/netI 0.0251
_diffrn_reflns_Laue_measured_fraction_full 1.000
_diffrn_reflns_Laue_measured_fraction_max 1.000
_diffrn_reflns_limit_h_max 16
_diffrn_reflns_limit_h_min -15
_diffrn_reflns_limit_k_max 21
_diffrn_reflns_limit_k_min -22
_diffrn_reflns_limit_l_max 17
_diffrn_reflns_limit_l_min -17
_diffrn_reflns_number 43915
_diffrn_reflns_point_group_measured_fraction_full 1.000
_diffrn_reflns_point_group_measured_fraction_max 1.000
_diffrn_reflns_theta_full 66.599
_diffrn_reflns_theta_max 66.599
_diffrn_reflns_theta_min 3.669
_diffrn_source 'micro-focus sealed X-ray tube'
_diffrn_source_type 'PhotonJet (Cu) X-ray Source'
_exptl_absorpt_coefficient_mu 9.307
_exptl_absorpt_correction_T_max 1.00000
_exptl_absorpt_correction_T_min 0.02875
_exptl_absorpt_correction_type multi-scan
_exptl_absorpt_process_details
;
CrysAlisPro 1.171.42.94a (Rigaku Oxford Diffraction, 2023)
Empirical absorption correction using spherical harmonics,
implemented in SCALE3 ABSPACK scaling algorithm.
;
_exptl_crystal_density_diffrn 1.454
_exptl_crystal_description block
_exptl_crystal_F_000 1456
_exptl_crystal_size_max 0.2
_exptl_crystal_size_mid 0.2
_exptl_crystal_size_min 0.1
_refine_diff_density_max 0.290
_refine_diff_density_min -0.489
_refine_diff_density_rms 0.049
_refine_ls_extinction_method none
_refine_ls_goodness_of_fit_ref 1.038
_refine_ls_hydrogen_treatment constr
_refine_ls_matrix_type full
_refine_ls_number_parameters 370
_refine_ls_number_reflns 5894
_refine_ls_number_restraints 0
_refine_ls_restrained_S_all 1.038
_refine_ls_R_factor_all 0.0267
_refine_ls_R_factor_gt 0.0243
_refine_ls_shift/su_max 0.001
_refine_ls_shift/su_mean 0.000
_refine_ls_structure_factor_coef Fsqd
_refine_ls_weighting_details 'w=1/[\s^2^(Fo^2^)+(0.0299P)^2^+1.0987P] where P=(Fo^2^+2Fc^2^)/3'
_refine_ls_weighting_scheme calc
_refine_ls_wR_factor_gt 0.0597
_refine_ls_wR_factor_ref 0.0609
_reflns_Friedel_coverage 0.000
_reflns_number_gt 5464
_reflns_number_total 5894
_reflns_threshold_expression 'I > 2\s(I)'
_cod_data_source_file d4sc07949c3.cif
_cod_data_source_block exp_7411_auto
_cod_depositor_comments 'Adding full bibliography for 1574113--1574118.cif.'
_cod_database_code 1574117
_shelx_shelxl_version_number 2018/3
_shelx_space_group_comment
;
The symmetry employed for this shelxl refinement is uniquely defined
by the following loop, which should always be used as a source of
symmetry information in preference to the above space-group names.
They are only intended as comments.
;
_shelx_estimated_absorpt_t_max 0.456
_shelx_estimated_absorpt_t_min 0.258
_reflns_odcompleteness_completeness 99.98
_reflns_odcompleteness_iscentric 1
_reflns_odcompleteness_theta 66.97
_olex2_refinement_description
;
1. Fixed Uiso
 At 1.2 times of:
  All C(H) groups
2.a Aromatic/amide H refined with riding coordinates:
 C009(H009), C00C(H00C), C00E(H00E), C00F(H00F), C00H(H00H), C00J(H00J),
 C00K(H00K), C00L(H00L), C00M(H00M), C00N(H00N), C00O(H00O), C00P(H00P),
 C00Q(H00Q), C00R(H00R), C00S(H00S), C00T(H00T), C00U(H00U), C00V(H00V),
 C00W(H00W), C00X(H00X), C00Y(H00Y), C00Z(H00Z), C010(H010), C011(H011),
 C012(H012), C013(H013), C014(H014), C015(H015)
;
_olex2_submission_special_instructions 'No special instructions were received'
_oxdiff_exptl_absorpt_empirical_details
;
Empirical correction (ABSPACK) includes:
- Absorption correction using spherical harmonics
- Frame scaling
;
_oxdiff_exptl_absorpt_empirical_full_max 24.542
_oxdiff_exptl_absorpt_empirical_full_min 0.644

loop_
_space_group_symop_operation_xyz
'x, y, z'
'-x, y+1/2, -z+1/2'
'-x, -y, -z'
'x, -y-1/2, z-1/2'

loop_
_atom_site_label
_atom_site_type_symbol
_atom_site_fract_x
_atom_site_fract_y
_atom_site_fract_z
_atom_site_U_iso_or_equiv
_atom_site_adp_type
_atom_site_occupancy
_atom_site_site_symmetry_order
_atom_site_calc_flag
_atom_site_refinement_flags_posn
_atom_site_refinement_flags_adp
_atom_site_refinement_flags_occupancy
_atom_site_disorder_assembly
_atom_site_disorder_group
I001 I -0.04002(2) 0.40591(2) 0.41669(2) 0.05174(6) Uani 1 1 d . . . . .
Cu00 Cu 0.12388(2) 0.46576(2) 0.58464(2) 0.04573(9) Uani 1 1 d . . . . .
P003 P 0.27130(4) 0.48111(3) 0.54962(4) 0.03959(12) Uani 1 1 d . . . . .
P004 P 0.17306(5) 0.39775(3) 0.72868(4) 0.04612(13) Uani 1 1 d . . . . .
O005 O 0.29946(13) 0.33247(9) 0.63976(12) 0.0524(4) Uani 1 1 d . . . . .
C006 C 0.39235(17) 0.52218(12) 0.65591(15) 0.0418(4) Uani 1 1 d . . . . .
C007 C 0.24566(17) 0.53805(13) 0.43945(17) 0.0471(5) Uani 1 1 d . . . . .
C008 C 0.33193(17) 0.40293(12) 0.51925(17) 0.0445(5) Uani 1 1 d . . . . .
C009 C 0.50077(18) 0.50099(13) 0.68686(17) 0.0487(5) Uani 1 1 d . . . . .
H009 H 0.515146 0.464850 0.651528 0.058 Uiso 1 1 calc R U . . .
C00A C 0.33767(19) 0.33799(13) 0.56656(17) 0.0488(5) Uani 1 1 d . . . . .
C00B C 0.32365(19) 0.38373(12) 0.79457(17) 0.0476(5) Uani 1 1 d . . . . .
C00C C 0.37184(19) 0.40456(13) 0.44680(19) 0.0509(5) Uani 1 1 d . . . . .
H00C H 0.369639 0.446988 0.413616 0.061 Uiso 1 1 calc R U . . .
C00D C 0.37265(19) 0.35337(12) 0.73924(17) 0.0494(5) Uani 1 1 d . . . . .
C00E C 0.1595(2) 0.51971(16) 0.34353(18) 0.0592(6) Uani 1 1 d . . . . .
H00E H 0.115354 0.480536 0.337529 0.071 Uiso 1 1 calc R U . . .
C00F C 0.3733(2) 0.57659(15) 0.7098(2) 0.0593(6) Uani 1 1 d . . . . .
H00F H 0.301077 0.591373 0.690826 0.071 Uiso 1 1 calc R U . . .
C00G C 0.1138(2) 0.30882(14) 0.70484(17) 0.0545(6) Uani 1 1 d . . . . .
C00H C 0.5879(2) 0.53306(15) 0.7698(2) 0.0615(6) Uani 1 1 d . . . . .
H00H H 0.660280 0.518149 0.790112 0.074 Uiso 1 1 calc R U . . .
C00I C 0.1520(2) 0.42447(17) 0.83862(19) 0.0625(7) Uani 1 1 d . . . . .
C00J C 0.4144(2) 0.34496(15) 0.4232(2) 0.0600(6) Uani 1 1 d . . . . .
H00J H 0.441313 0.347791 0.375309 0.072 Uiso 1 1 calc R U . . .
C00K C 0.3779(2) 0.27775(14) 0.5418(2) 0.0636(6) Uani 1 1 d . . . . .
H00K H 0.378706 0.234764 0.573205 0.076 Uiso 1 1 calc R U . . .
C00L C 0.3080(2) 0.59668(16) 0.4459(2) 0.0675(7) Uani 1 1 d . . . . .
H00L H 0.365390 0.610019 0.509373 0.081 Uiso 1 1 calc R U . . .
C00M C 0.3945(2) 0.40777(13) 0.8940(2) 0.0573(6) Uani 1 1 d . . . . .
H00M H 0.364657 0.428935 0.933035 0.069 Uiso 1 1 calc R U . . .
C00N C 0.4861(2) 0.34342(16) 0.7814(2) 0.0622(6) Uani 1 1 d . . . . .
H00N H 0.516590 0.320626 0.744084 0.075 Uiso 1 1 calc R U . . .
C00O C 0.4171(2) 0.28184(16) 0.4699(2) 0.0665(7) Uani 1 1 d . . . . .
H00O H 0.445278 0.241643 0.453458 0.080 Uiso 1 1 calc R U . . .
C00P C 0.5533(2) 0.36775(18) 0.8795(2) 0.0717(8) Uani 1 1 d . . . . .
H00P H 0.629785 0.361943 0.908181 0.086 Uiso 1 1 calc R U . . .
C00Q C 0.5681(2) 0.58654(16) 0.8220(2) 0.0674(7) Uani 1 1 d . . . . .
H00Q H 0.626797 0.607715 0.878127 0.081 Uiso 1 1 calc R U . . .
C00R C 0.5085(2) 0.40044(16) 0.9352(2) 0.0673(7) Uani 1 1 d . . . . .
H00R H 0.554770 0.417740 1.000716 0.081 Uiso 1 1 calc R U . . .
C00S C 0.1393(2) 0.5592(2) 0.2576(2) 0.0753(9) Uani 1 1 d . . . . .
H00S H 0.081874 0.546290 0.193896 0.090 Uiso 1 1 calc R U . . .
C00T C 0.4618(2) 0.60881(17) 0.7917(2) 0.0712(8) Uani 1 1 d . . . . .
H00T H 0.448726 0.645973 0.826377 0.085 Uiso 1 1 calc R U . . .
C00U C 0.1761(3) 0.24708(15) 0.7407(2) 0.0723(8) Uani 1 1 d . . . . .
H00U H 0.253209 0.249674 0.772692 0.087 Uiso 1 1 calc R U . . .
C00V C -0.0014(2) 0.30395(18) 0.6530(2) 0.0716(7) Uani 1 1 d . . . . .
H00V H -0.044391 0.344317 0.625749 0.086 Uiso 1 1 calc R U . . .
C00W C 0.1357(2) 0.3741(2) 0.9005(2) 0.0821(9) Uani 1 1 d . . . . .
H00W H 0.131936 0.326219 0.884174 0.099 Uiso 1 1 calc R U . . .
C00X C 0.1574(3) 0.4948(2) 0.8633(2) 0.0845(10) Uani 1 1 d . . . . .
H00X H 0.167664 0.528709 0.822482 0.101 Uiso 1 1 calc R U . . .
C00Y C 0.1316(3) 0.4652(4) 1.0100(3) 0.123(2) Uani 1 1 d . . . . .
H00Y H 0.125116 0.479220 1.067896 0.147 Uiso 1 1 calc R U . . .
C00Z C 0.2028(3) 0.6172(2) 0.2650(3) 0.0914(11) Uani 1 1 d . . . . .
H00Z H 0.189077 0.643464 0.206604 0.110 Uiso 1 1 calc R U . . .
C010 C 0.2866(3) 0.6365(2) 0.3589(3) 0.0916(11) Uani 1 1 d . . . . .
H010 H 0.329344 0.676343 0.364442 0.110 Uiso 1 1 calc R U . . .
C011 C -0.0515(3) 0.2383(2) 0.6424(3) 0.0973(12) Uani 1 1 d . . . . .
H011 H -0.128478 0.234741 0.607787 0.117 Uiso 1 1 calc R U . . .
C012 C 0.1475(3) 0.5153(3) 0.9509(3) 0.1186(18) Uani 1 1 d . . . . .
H012 H 0.151762 0.562925 0.968561 0.142 Uiso 1 1 calc R U . . .
C013 C 0.1251(3) 0.3953(3) 0.9857(3) 0.1135(17) Uani 1 1 d . . . . .
H013 H 0.113500 0.361879 1.026374 0.136 Uiso 1 1 calc R U . . .
C014 C 0.1255(4) 0.18262(19) 0.7294(3) 0.0948(11) Uani 1 1 d . . . . .
H014 H 0.168298 0.141832 0.753507 0.114 Uiso 1 1 calc R U . . .
C015 C 0.0122(4) 0.1781(2) 0.6828(3) 0.1057(14) Uani 1 1 d . . . . .
H015 H -0.021976 0.134581 0.678330 0.127 Uiso 1 1 calc R U . . .

loop_
_atom_site_aniso_label
_atom_site_aniso_U_11
_atom_site_aniso_U_22
_atom_site_aniso_U_33
_atom_site_aniso_U_23
_atom_site_aniso_U_13
_atom_site_aniso_U_12
I001 0.04340(9) 0.05318(10) 0.05210(10) -0.00683(6) 0.01655(7) 0.00219(6)
Cu00 0.03965(16) 0.05365(19) 0.04460(17) 0.00259(13) 0.02011(13) 0.00073(13)
P003 0.0337(2) 0.0465(3) 0.0387(3) -0.0041(2) 0.0169(2) -0.0029(2)
P004 0.0464(3) 0.0538(3) 0.0380(3) 0.0022(2) 0.0193(2) 0.0018(2)
O005 0.0519(9) 0.0578(9) 0.0501(9) 0.0003(7) 0.0257(7) -0.0004(7)
C006 0.0404(10) 0.0487(12) 0.0349(10) -0.0022(9) 0.0163(8) -0.0046(9)
C007 0.0369(10) 0.0618(14) 0.0430(11) 0.0019(10) 0.0188(9) 0.0043(9)
C008 0.0369(10) 0.0511(13) 0.0438(11) -0.0115(9) 0.0173(9) -0.0060(9)
C009 0.0405(11) 0.0555(13) 0.0473(12) -0.0035(10) 0.0178(9) -0.0028(9)
C00A 0.0470(12) 0.0530(13) 0.0478(12) -0.0065(10) 0.0231(10) -0.0015(10)
C00B 0.0503(12) 0.0451(12) 0.0453(12) 0.0077(9) 0.0204(10) 0.0017(9)
C00C 0.0447(12) 0.0595(14) 0.0533(13) -0.0102(10) 0.0267(10) -0.0070(10)
C00D 0.0514(12) 0.0477(12) 0.0458(12) 0.0080(10) 0.0196(10) 0.0018(10)
C00E 0.0443(12) 0.0886(19) 0.0435(12) -0.0052(12) 0.0193(10) 0.0015(12)
C00F 0.0466(13) 0.0684(16) 0.0614(15) -0.0193(12) 0.0237(11) -0.0030(11)
C00G 0.0616(14) 0.0617(15) 0.0401(11) 0.0052(10) 0.0235(11) -0.0076(11)
C00H 0.0417(12) 0.0736(17) 0.0554(14) -0.0025(12) 0.0108(11) -0.0030(11)
C00I 0.0478(13) 0.094(2) 0.0415(12) -0.0057(13) 0.0168(10) 0.0124(13)
C00J 0.0524(13) 0.0739(18) 0.0609(14) -0.0229(13) 0.0323(12) -0.0075(12)
C00K 0.0683(16) 0.0498(14) 0.0739(17) -0.0064(12) 0.0339(14) 0.0021(12)
C00L 0.0562(15) 0.0765(18) 0.0579(15) 0.0145(13) 0.0164(12) -0.0106(13)
C00M 0.0588(14) 0.0599(15) 0.0458(13) 0.0023(11) 0.0181(11) -0.0014(11)
C00N 0.0540(14) 0.0741(17) 0.0602(15) 0.0172(13) 0.0279(12) 0.0135(12)
C00O 0.0637(15) 0.0624(17) 0.0756(17) -0.0254(14) 0.0341(14) 0.0007(12)
C00P 0.0476(14) 0.092(2) 0.0646(17) 0.0215(15) 0.0163(12) 0.0021(14)
C00Q 0.0556(15) 0.0811(19) 0.0486(14) -0.0152(13) 0.0097(12) -0.0156(13)
C00R 0.0568(15) 0.0780(19) 0.0512(14) 0.0071(13) 0.0113(12) -0.0077(13)
C00S 0.0518(14) 0.130(3) 0.0432(14) 0.0086(15) 0.0214(11) 0.0166(17)
C00T 0.0674(17) 0.0784(19) 0.0647(17) -0.0313(14) 0.0279(14) -0.0129(14)
C00U 0.0776(18) 0.0622(17) 0.0627(16) 0.0120(13) 0.0202(14) -0.0086(14)
C00V 0.0621(16) 0.082(2) 0.0732(18) 0.0010(15) 0.0335(14) -0.0139(14)
C00W 0.0666(17) 0.138(3) 0.0452(14) 0.0070(17) 0.0289(13) 0.0037(18)
C00X 0.0735(19) 0.106(3) 0.0541(16) -0.0129(16) 0.0130(14) 0.0310(17)
C00Y 0.071(2) 0.239(6) 0.0421(18) -0.020(3) 0.0122(16) 0.057(3)
C00Z 0.075(2) 0.137(3) 0.0657(19) 0.044(2) 0.0355(17) 0.023(2)
C010 0.087(2) 0.100(3) 0.086(2) 0.0327(19) 0.0384(19) -0.0115(19)
C011 0.080(2) 0.111(3) 0.095(2) -0.002(2) 0.0366(19) -0.042(2)
C012 0.088(3) 0.167(4) 0.065(2) -0.037(3) 0.0058(19) 0.062(3)
C013 0.069(2) 0.227(6) 0.0479(18) 0.008(3) 0.0302(16) 0.018(3)
C014 0.114(3) 0.066(2) 0.083(2) 0.0132(16) 0.026(2) -0.0199(19)
C015 0.133(4) 0.084(3) 0.089(2) 0.007(2) 0.042(2) -0.049(2)

loop_
_atom_type_symbol
_atom_type_description
_atom_type_scat_dispersion_real
_atom_type_scat_dispersion_imag
_atom_type_scat_source
C C 0.0181 0.0091 'International Tables Vol C Tables 4.2.6.8 and 6.1.1.4'
H H 0.0000 0.0000 'International Tables Vol C Tables 4.2.6.8 and 6.1.1.4'
Cu Cu -1.9646 0.5888 'International Tables Vol C Tables 4.2.6.8 and 6.1.1.4'
I I -0.3257 6.8362 'International Tables Vol C Tables 4.2.6.8 and 6.1.1.4'
O O 0.0492 0.0322 'International Tables Vol C Tables 4.2.6.8 and 6.1.1.4'
P P 0.2955 0.4335 'International Tables Vol C Tables 4.2.6.8 and 6.1.1.4'

loop_
_geom_angle_atom_site_label_1
_geom_angle_atom_site_label_2
_geom_angle_atom_site_label_3
_geom_angle
_geom_angle_site_symmetry_1
_geom_angle_site_symmetry_3
_geom_angle_publ_flag
Cu00 I001 Cu00 78.212(11) 3_566 . ?
I001 Cu00 I001 101.789(11) 3_566 . ?
P003 Cu00 I001 106.647(18) . . ?
P003 Cu00 I001 107.225(18) . 3_566 ?
P004 Cu00 I001 117.15(2) . 3_566 ?
P004 Cu00 I001 111.91(2) . . ?
P004 Cu00 P003 111.26(2) . . ?
C006 P003 Cu00 113.25(7) . . ?
C006 P003 C007 103.32(10) . . ?
C006 P003 C008 102.59(10) . . ?
C007 P003 Cu00 116.04(7) . . ?
C007 P003 C008 100.42(10) . . ?
C008 P003 Cu00 119.03(7) . . ?
C00B P004 Cu00 110.17(7) . . ?
C00G P004 Cu00 115.12(8) . . ?
C00G P004 C00B 104.75(11) . . ?
C00G P004 C00I 100.75(13) . . ?
C00I P004 Cu00 123.94(10) . . ?
C00I P004 C00B 99.63(11) . . ?
C00D O005 C00A 116.43(17) . . ?
C009 C006 P003 123.81(17) . . ?
C009 C006 C00F 118.5(2) . . ?
C00F C006 P003 117.68(17) . . ?
C00E C007 P003 118.09(19) . . ?
C00L C007 P003 123.57(19) . . ?
C00L C007 C00E 118.3(2) . . ?
C00A C008 P003 120.87(17) . . ?
C00A C008 C00C 116.4(2) . . ?
C00C C008 P003 122.67(18) . . ?
C006 C009 H009 119.7 . . ?
C00H C009 C006 120.6(2) . . ?
C00H C009 H009 119.7 . . ?
C008 C00A O005 119.6(2) . . ?
C00K C00A O005 118.3(2) . . ?
C00K C00A C008 122.1(2) . . ?
C00D C00B P004 118.17(17) . . ?
C00D C00B C00M 117.2(2) . . ?
C00M C00B P004 124.3(2) . . ?
C008 C00C H00C 119.1 . . ?
C00J C00C C008 121.8(2) . . ?
C00J C00C H00C 119.1 . . ?
O005 C00D C00B 115.2(2) . . ?
C00N C00D O005 122.6(2) . . ?
C00N C00D C00B 122.1(2) . . ?
C007 C00E H00E 119.8 . . ?
C00S C00E C007 120.4(3) . . ?
C00S C00E H00E 119.8 . . ?
C006 C00F H00F 120.0 . . ?
C00T C00F C006 120.0(2) . . ?
C00T C00F H00F 120.0 . . ?
C00U C00G P004 124.0(2) . . ?
C00V C00G P004 116.8(2) . . ?
C00V C00G C00U 119.0(3) . . ?
C009 C00H H00H 119.8 . . ?
C00Q C00H C009 120.3(2) . . ?
C00Q C00H H00H 119.8 . . ?
C00W C00I P004 121.2(3) . . ?
C00X C00I P004 119.2(3) . . ?
C00X C00I C00W 119.5(3) . . ?
C00C C00J H00J 119.9 . . ?
C00O C00J C00C 120.1(2) . . ?
C00O C00J H00J 119.9 . . ?
C00A C00K H00K 120.3 . . ?
C00A C00K C00O 119.5(3) . . ?
C00O C00K H00K 120.3 . . ?
C007 C00L H00L 119.6 . . ?
C007 C00L C010 120.9(3) . . ?
C010 C00L H00L 119.6 . . ?
C00B C00M H00M 119.6 . . ?
C00R C00M C00B 120.9(3) . . ?
C00R C00M H00M 119.6 . . ?
C00D C00N H00N 120.5 . . ?
C00P C00N C00D 119.0(3) . . ?
C00P C00N H00N 120.5 . . ?
C00J C00O C00K 119.9(2) . . ?
C00J C00O H00O 120.0 . . ?
C00K C00O H00O 120.0 . . ?
C00N C00P H00P 119.7 . . ?
C00R C00P C00N 120.6(3) . . ?
C00R C00P H00P 119.7 . . ?
C00H C00Q H00Q 120.1 . . ?
C00T C00Q C00H 119.8(2) . . ?
C00T C00Q H00Q 120.1 . . ?
C00M C00R H00R 120.0 . . ?
C00P C00R C00M 120.1(3) . . ?
C00P C00R H00R 120.0 . . ?
C00E C00S H00S 119.7 . . ?
C00Z C00S C00E 120.6(3) . . ?
C00Z C00S H00S 119.7 . . ?
C00F C00T H00T 119.7 . . ?
C00Q C00T C00F 120.7(3) . . ?
C00Q C00T H00T 119.7 . . ?
C00G C00U H00U 119.5 . . ?
C014 C00U C00G 120.9(3) . . ?
C014 C00U H00U 119.5 . . ?
C00G C00V H00V 120.3 . . ?
C011 C00V C00G 119.4(3) . . ?
C011 C00V H00V 120.3 . . ?
C00I C00W H00W 119.9 . . ?
C013 C00W C00I 120.2(4) . . ?
C013 C00W H00W 119.9 . . ?
C00I C00X H00X 120.3 . . ?
C00I C00X C012 119.5(4) . . ?
C012 C00X H00X 120.3 . . ?
C012 C00Y H00Y 119.5 . . ?
C013 C00Y H00Y 119.5 . . ?
C013 C00Y C012 121.0(4) . . ?
C00S C00Z H00Z 120.2 . . ?
C00S C00Z C010 119.7(3) . . ?
C010 C00Z H00Z 120.2 . . ?
C00L C010 H010 119.9 . . ?
C00Z C010 C00L 120.1(3) . . ?
C00Z C010 H010 119.9 . . ?
C00V C011 H011 119.7 . . ?
C015 C011 C00V 120.5(3) . . ?
C015 C011 H011 119.7 . . ?
C00X C012 H012 120.0 . . ?
C00Y C012 C00X 120.0(4) . . ?
C00Y C012 H012 120.0 . . ?
C00W C013 H013 120.1 . . ?
C00Y C013 C00W 119.8(5) . . ?
C00Y C013 H013 120.1 . . ?
C00U C014 H014 119.9 . . ?
C015 C014 C00U 120.2(4) . . ?
C015 C014 H014 119.9 . . ?
C011 C015 H015 120.1 . . ?
C014 C015 C011 119.9(3) . . ?
C014 C015 H015 120.1 . . ?

loop_
_geom_bond_atom_site_label_1
_geom_bond_atom_site_label_2
_geom_bond_distance
_geom_bond_site_symmetry_2
_geom_bond_publ_flag
I001 Cu00 2.6725(4) 3_566 ?
I001 Cu00 2.6868(3) . ?
Cu00 P003 2.3047(6) . ?
Cu00 P004 2.2895(6) . ?
P003 C006 1.833(2) . ?
P003 C007 1.833(2) . ?
P003 C008 1.842(2) . ?
P004 C00B 1.833(2) . ?
P004 C00G 1.824(3) . ?
P004 C00I 1.832(3) . ?
O005 C00A 1.395(3) . ?
O005 C00D 1.388(3) . ?
C006 C009 1.385(3) . ?
C006 C00F 1.391(3) . ?
C007 C00E 1.394(3) . ?
C007 C00L 1.370(4) . ?
C008 C00A 1.392(3) . ?
C008 C00C 1.398(3) . ?
C009 H009 0.9300 . ?
C009 C00H 1.383(3) . ?
C00A C00K 1.380(3) . ?
C00B C00D 1.389(3) . ?
C00B C00M 1.399(3) . ?
C00C H00C 0.9300 . ?
C00C C00J 1.380(4) . ?
C00D C00N 1.383(3) . ?
C00E H00E 0.9300 . ?
C00E C00S 1.377(4) . ?
C00F H00F 0.9300 . ?
C00F C00T 1.386(4) . ?
C00G C00U 1.393(4) . ?
C00G C00V 1.391(4) . ?
C00H H00H 0.9300 . ?
C00H C00Q 1.367(4) . ?
C00I C00W 1.400(5) . ?
C00I C00X 1.368(5) . ?
C00J H00J 0.9300 . ?
C00J C00O 1.366(4) . ?
C00K H00K 0.9300 . ?
C00K C00O 1.386(4) . ?
C00L H00L 0.9300 . ?
C00L C010 1.390(4) . ?
C00M H00M 0.9300 . ?
C00M C00R 1.385(4) . ?
C00N H00N 0.9300 . ?
C00N C00P 1.376(4) . ?
C00O H00O 0.9300 . ?
C00P H00P 0.9300 . ?
C00P C00R 1.369(5) . ?
C00Q H00Q 0.9300 . ?
C00Q C00T 1.366(4) . ?
C00R H00R 0.9300 . ?
C00S H00S 0.9300 . ?
C00S C00Z 1.367(5) . ?
C00T H00T 0.9300 . ?
C00U H00U 0.9300 . ?
C00U C014 1.369(4) . ?
C00V H00V 0.9300 . ?
C00V C011 1.387(5) . ?
C00W H00W 0.9300 . ?
C00W C013 1.381(5) . ?
C00X H00X 0.9300 . ?
C00X C012 1.405(5) . ?
C00Y H00Y 0.9300 . ?
C00Y C012 1.364(7) . ?
C00Y C013 1.358(7) . ?
C00Z H00Z 0.9300 . ?
C00Z C010 1.367(5) . ?
C010 H010 0.9300 . ?
C011 H011 0.9300 . ?
C011 C015 1.385(6) . ?
C012 H012 0.9300 . ?
C013 H013 0.9300 . ?
C014 H014 0.9300 . ?
C014 C015 1.368(6) . ?
C015 H015 0.9300 . ?

loop_
_geom_torsion_atom_site_label_1
_geom_torsion_atom_site_label_2
_geom_torsion_atom_site_label_3
_geom_torsion_atom_site_label_4
_geom_torsion
_geom_torsion_site_symmetry_1
_geom_torsion_site_symmetry_2
_geom_torsion_site_symmetry_3
_geom_torsion_site_symmetry_4
_geom_torsion_publ_flag
Cu00 P003 C006 C009 138.73(18) . . . . ?
Cu00 P003 C006 C00F -39.6(2) . . . . ?
Cu00 P003 C007 C00E -57.6(2) . . . . ?
Cu00 P003 C007 C00L 123.8(2) . . . . ?
Cu00 P003 C008 C00A -34.8(2) . . . . ?
Cu00 P003 C008 C00C 143.60(16) . . . . ?
Cu00 P004 C00B C00D -56.6(2) . . . . ?
Cu00 P004 C00B C00M 116.88(19) . . . . ?
Cu00 P004 C00G C00U 126.5(2) . . . . ?
Cu00 P004 C00G C00V -57.6(2) . . . . ?
Cu00 P004 C00I C00W 151.21(19) . . . . ?
Cu00 P004 C00I C00X -31.9(3) . . . . ?
P003 C006 C009 C00H -178.0(2) . . . . ?
P003 C006 C00F C00T 179.1(2) . . . . ?
P003 C007 C00E C00S -177.6(2) . . . . ?
P003 C007 C00L C010 178.0(3) . . . . ?
P003 C008 C00A O005 -1.6(3) . . . . ?
P003 C008 C00A C00K 176.94(19) . . . . ?
P003 C008 C00C C00J -178.32(18) . . . . ?
P004 C00B C00D O005 -4.0(3) . . . . ?
P004 C00B C00D C00N 177.38(19) . . . . ?
P004 C00B C00M C00R -174.4(2) . . . . ?
P004 C00G C00U C014 173.0(3) . . . . ?
P004 C00G C00V C011 -173.2(3) . . . . ?
P004 C00I C00W C013 177.0(2) . . . . ?
P004 C00I C00X C012 -176.5(2) . . . . ?
O005 C00A C00K C00O -179.5(2) . . . . ?
O005 C00D C00N C00P 177.9(2) . . . . ?
C006 P003 C007 C00E 177.85(18) . . . . ?
C006 P003 C007 C00L -0.7(2) . . . . ?
C006 P003 C008 C00A 91.09(19) . . . . ?
C006 P003 C008 C00C -90.49(19) . . . . ?
C006 C009 C00H C00Q -0.4(4) . . . . ?
C006 C00F C00T C00Q -1.6(5) . . . . ?
C007 P003 C006 C009 -94.9(2) . . . . ?
C007 P003 C006 C00F 86.7(2) . . . . ?
C007 P003 C008 C00A -162.59(18) . . . . ?
C007 P003 C008 C00C 15.8(2) . . . . ?
C007 C00E C00S C00Z -0.4(4) . . . . ?
C007 C00L C010 C00Z -0.3(6) . . . . ?
C008 P003 C006 C009 9.2(2) . . . . ?
C008 P003 C006 C00F -169.2(2) . . . . ?
C008 P003 C007 C00E 72.11(19) . . . . ?
C008 P003 C007 C00L -106.5(2) . . . . ?
C008 C00A C00K C00O 1.9(4) . . . . ?
C008 C00C C00J C00O 0.9(4) . . . . ?
C009 C006 C00F C00T 0.7(4) . . . . ?
C009 C00H C00Q C00T -0.5(5) . . . . ?
C00A O005 C00D C00B 146.8(2) . . . . ?
C00A O005 C00D C00N -34.5(3) . . . . ?
C00A C008 C00C C00J 0.2(3) . . . . ?
C00A C00K C00O C00J -0.8(4) . . . . ?
C00B P004 C00G C00U 5.3(3) . . . . ?
C00B P004 C00G C00V -178.8(2) . . . . ?
C00B P004 C00I C00W -86.4(2) . . . . ?
C00B P004 C00I C00X 90.5(2) . . . . ?
C00B C00D C00N C00P -3.5(4) . . . . ?
C00B C00M C00R C00P -1.6(4) . . . . ?
C00C C008 C00A O005 179.92(19) . . . . ?
C00C C008 C00A C00K -1.6(3) . . . . ?
C00C C00J C00O C00K -0.5(4) . . . . ?
C00D O005 C00A C008 -82.7(3) . . . . ?
C00D O005 C00A C00K 98.8(3) . . . . ?
C00D C00B C00M C00R -0.8(4) . . . . ?
C00D C00N C00P C00R 0.9(4) . . . . ?
C00E C007 C00L C010 -0.6(4) . . . . ?
C00E C00S C00Z C010 -0.5(5) . . . . ?
C00F C006 C009 C00H 0.3(4) . . . . ?
C00G P004 C00B C00D 67.8(2) . . . . ?
C00G P004 C00B C00M -118.8(2) . . . . ?
C00G P004 C00I C00W 20.8(2) . . . . ?
C00G P004 C00I C00X -162.3(2) . . . . ?
C00G C00U C014 C015 -0.3(6) . . . . ?
C00G C00V C011 C015 0.0(5) . . . . ?
C00H C00Q C00T C00F 1.5(5) . . . . ?
C00I P004 C00B C00D 171.7(2) . . . . ?
C00I P004 C00B C00M -14.9(2) . . . . ?
C00I P004 C00G C00U -97.8(2) . . . . ?
C00I P004 C00G C00V 78.1(2) . . . . ?
C00I C00W C013 C00Y -0.6(5) . . . . ?
C00I C00X C012 C00Y -0.5(5) . . . . ?
C00L C007 C00E C00S 1.0(4) . . . . ?
C00M C00B C00D O005 -177.9(2) . . . . ?
C00M C00B C00D C00N 3.4(3) . . . . ?
C00N C00P C00R C00M 1.6(4) . . . . ?
C00S C00Z C010 C00L 0.9(6) . . . . ?
C00U C00G C00V C011 2.9(4) . . . . ?
C00U C014 C015 C011 3.2(6) . . . . ?
C00V C00G C00U C014 -2.9(5) . . . . ?
C00V C011 C015 C014 -3.1(6) . . . . ?
C00W C00I C00X C012 0.5(4) . . . . ?
C00X C00I C00W C013 0.1(4) . . . . ?
C012 C00Y C013 C00W 0.6(6) . . . . ?
C013 C00Y C012 C00X 0.0(6) . . . . ?
